data_7719765
loop_
_publ_author_name
'Zhang, Juan'
'Jin, Bo'
'Peng, Rufang'

_publ_section_title
;
 Encapsulation of transition metals in lead-based MOF pores to facilitate
 efficient thermal decomposition of ammonium perchlorate.
;
_journal_issue 44
_journal_name_full 'Dalton transactions (Cambridge, England : 2003)'
_journal_page_first 16582
_journal_page_last 16592
_journal_paper_doi 10.1039/d5dt02030a
_journal_volume 54
_journal_year 2025
_chemical_formula_moiety 'C18 H6 O12 Pb2'
_chemical_formula_sum 'C18 H6 O12 Pb2'
_chemical_formula_weight 828.61
_space_group_crystal_system triclinic
_space_group_IT_number 2
_space_group_name_Hall '-P 1'
_space_group_name_H-M_alt 'P -1'
_atom_sites_solution_hydrogens geom
_atom_sites_solution_primary dual
_audit_creation_date 2024-01-25
_audit_creation_method
;
Olex2 1.5-ac5-024
(compiled 2022.04.12 svn.rca3783a0 for Rigaku Oxford Diffraction, GUI svn.r6498)
;
_audit_update_record
;
2024-01-25 deposited with the CCDC.	2025-10-10 downloaded from the CCDC.
;
_cell_angle_alpha 67.6130(10)
_cell_angle_beta 85.3640(10)
_cell_angle_gamma 71.7680(10)
_cell_formula_units_Z 2
_cell_length_a 9.3164(4)
_cell_length_b 10.2674(4)
_cell_length_c 12.7964(5)
_cell_measurement_reflns_used 9504
_cell_measurement_temperature 193.00
_cell_measurement_theta_max 38.907
_cell_measurement_theta_min 2.253
_cell_volume 1073.95(8)
_computing_cell_refinement 'SAINT V8.40B (?, 2016)'
_computing_data_reduction 'SAINT V8.40B (?, 2016)'
_computing_molecular_graphics 'Olex2 1.5-ac5-024 (Dolomanov et al., 2009)'
_computing_publication_material 'Olex2 1.5-ac5-024 (Dolomanov et al., 2009)'
_computing_structure_refinement 'SHELXL 2019/3 (Sheldrick, 2015)'
_computing_structure_solution 'SHELXT 2018/2 (Sheldrick, 2018)'
_diffrn_ambient_temperature 193.00
_diffrn_measured_fraction_theta_full 0.995
_diffrn_measured_fraction_theta_max 0.995
_diffrn_measurement_device_type 'Bruker APEX-II CCD'
_diffrn_measurement_method '\f and \w scans'
_diffrn_radiation_type MoK\a
_diffrn_radiation_wavelength 0.71073
_diffrn_reflns_av_R_equivalents 0.0393
_diffrn_reflns_av_unetI/netI 0.0524
_diffrn_reflns_Laue_measured_fraction_full 0.995
_diffrn_reflns_Laue_measured_fraction_max 0.995
_diffrn_reflns_limit_h_max 10
_diffrn_reflns_limit_h_min -11
_diffrn_reflns_limit_k_max 11
_diffrn_reflns_limit_k_min -12
_diffrn_reflns_limit_l_max 14
_diffrn_reflns_limit_l_min -15
_diffrn_reflns_number 7943
_diffrn_reflns_point_group_measured_fraction_full 0.995
_diffrn_reflns_point_group_measured_fraction_max 0.995
_diffrn_reflns_theta_full 24.998
_diffrn_reflns_theta_max 24.998
_diffrn_reflns_theta_min 2.253
_diffrn_source_current 40.0
_diffrn_source_power 1.8
_diffrn_source_voltage 45.0
_diffrn_standards_number 0
_exptl_absorpt_coefficient_mu 15.718
_exptl_absorpt_correction_T_max 0.7477
_exptl_absorpt_correction_T_min 0.3351
_exptl_absorpt_correction_type multi-scan
_exptl_absorpt_process_details
;
SADABS-2016/2 (Bruker,2016/2) was used for absorption correction.
wR2(int) was 0.1282 before and 0.0656 after correction.
The Ratio of minimum to maximum transmission is 0.4482.
The \l/2 correction factor is Not present.
;
_exptl_crystal_colour colourless
_exptl_crystal_colour_primary colourless
_exptl_crystal_density_diffrn 2.562
_exptl_crystal_description block
_exptl_crystal_F_000 748
_exptl_crystal_size_max 0.2
_exptl_crystal_size_mid 0.15
_exptl_crystal_size_min 0.14
_refine_diff_density_max 1.334
_refine_diff_density_min -1.928
_refine_diff_density_rms 0.232
_refine_ls_extinction_method none
_refine_ls_goodness_of_fit_ref 1.017
_refine_ls_hydrogen_treatment constr
_refine_ls_matrix_type full
_refine_ls_number_parameters 277
_refine_ls_number_reflns 3764
_refine_ls_number_restraints 24
_refine_ls_restrained_S_all 1.015
_refine_ls_R_factor_all 0.0327
_refine_ls_R_factor_gt 0.0297
_refine_ls_shift/su_max 0.001
_refine_ls_shift/su_mean 0.000
_refine_ls_structure_factor_coef Fsqd
_refine_ls_weighting_details 'w=1/[\s^2^(Fo^2^)+(0.0289P)^2^+6.5591P] where P=(Fo^2^+2Fc^2^)/3'
_refine_ls_weighting_scheme calc
_refine_ls_wR_factor_gt 0.0760
_refine_ls_wR_factor_ref 0.0779
_reflns_Friedel_coverage 0.000
_reflns_number_gt 3453
_reflns_number_total 3764
_reflns_threshold_expression 'I > 2\s(I)'
_cod_data_source_file d5dt02030a2.cif
_cod_data_source_block 1_CCDC3
_cod_depositor_comments 'Adding full bibliography for 7719761--7719765.cif.'
_cod_database_code 7719765
_shelx_shelxl_version_number 2019/3
_shelx_space_group_comment
;
The symmetry employed for this shelxl refinement is uniquely defined
by the following loop, which should always be used as a source of
symmetry information in preference to the above space-group names.
They are only intended as comments.
;
_olex2_refinement_description
;
1. Fixed Uiso
 At 1.2 times of:
  All C(H) groups
2. Uiso/Uaniso restraints and constraints
Uanis(C8) \\sim Ueq: with sigma of 0.001 and sigma for terminal atoms of 0.002
Uanis(C16) \\sim Ueq: with sigma of 0.001 and sigma for terminal atoms of 0.002
Uanis(O1) \\sim Ueq, Uanis(C10) \\sim Ueq: with sigma of 0.005 and sigma for
terminal atoms of 0.01
3.a Aromatic/amide H refined with riding coordinates:
 C10(H10), C18(H18), C7(H7), C5(H5), C9(H9), C15(H15)
3.b Fitted hexagon refined as free rotating group:
 C2(C10,C8,C18,C4,C7)
;
_smtbx_masks_void_probe_radius 1.2
_smtbx_masks_void_truncation_radius 1.2
_olex2_submission_special_instructions 'No special instructions were received'

loop_
_space_group_symop_operation_xyz
'x, y, z'
'-x, -y, -z'

loop_
_atom_site_label
_atom_site_type_symbol
_atom_site_fract_x
_atom_site_fract_y
_atom_site_fract_z
_atom_site_U_iso_or_equiv
_atom_site_adp_type
_atom_site_occupancy
_atom_site_site_symmetry_order
_atom_site_calc_flag
_atom_site_refinement_flags_posn
_atom_site_refinement_flags_adp
_atom_site_refinement_flags_occupancy
_atom_site_disorder_assembly
_atom_site_disorder_group
Pb7 Pb 0.57503(3) 0.25326(2) 0.14365(2) 0.00946(9) Uani 1 1 d . . . . .
Pb13 Pb 0.91326(3) -0.08586(3) 0.38862(2) 0.01015(9) Uani 1 1 d . . . . .
O1 O 0.9055(5) 0.6504(5) 0.3891(4) 0.0130(10) Uani 1 1 d . U . . .
O2 O 0.8689(6) 0.1434(5) 0.4500(5) 0.0184(11) Uani 1 1 d . . . . .
O3 O 1.2810(5) 0.4372(5) 0.1495(4) 0.0173(11) Uani 1 1 d . . . . .
O4 O 0.6920(5) 0.8250(5) 0.3835(5) 0.0151(11) Uani 1 1 d . . . . .
O6 O 0.5749(5) 0.5626(5) 0.0817(4) 0.0150(11) Uani 1 1 d . . . . .
O7 O 0.2005(5) 0.7573(5) 0.3277(4) 0.0128(10) Uani 1 1 d . . . . .
O8 O 0.6192(5) 1.0571(5) 0.0483(4) 0.0153(11) Uani 1 1 d . . . . .
O9 O 1.2906(5) 0.6670(5) 0.1113(4) 0.0158(11) Uani 1 1 d . . . . .
O10 O 0.7990(6) 1.0312(5) 0.1654(4) 0.0161(11) Uani 1 1 d . . . . .
O11 O 0.1974(5) 0.5262(5) 0.3718(4) 0.0119(10) Uani 1 1 d . . . . .
O12 O 0.6879(5) 0.1516(5) 0.3425(4) 0.0119(10) Uani 1 1 d . . . . .
O13 O 0.7847(6) 0.3702(5) 0.1224(4) 0.0158(11) Uani 1 1 d . . . . .
C1 C 0.7647(8) 0.6978(7) 0.3825(6) 0.0107(14) Uani 1 1 d . . . . .
C2 C 0.4356(3) 0.5664(4) 0.3587(4) 0.0060(13) Uani 1 1 d G . . . .
C10 C 0.5099(4) 0.4224(4) 0.3667(4) 0.0069(13) Uani 1 1 d G U . . .
H10 H 0.453477 0.361211 0.363426 0.008 Uiso 1 1 calc R U . . .
C8 C 0.6667(4) 0.3679(3) 0.3794(4) 0.0058(12) Uani 1 1 d G U . . .
C18 C 0.7493(3) 0.4574(4) 0.3842(4) 0.0100(14) Uani 1 1 d G . . . .
H18 H 0.856452 0.420123 0.392917 0.012 Uiso 1 1 calc R U . . .
C4 C 0.6750(4) 0.6014(4) 0.3762(4) 0.0084(13) Uani 1 1 d G . . . .
C7 C 0.5181(4) 0.6559(3) 0.3634(4) 0.0093(13) Uani 1 1 d G . . . .
H7 H 0.467358 0.754388 0.357923 0.011 Uiso 1 1 calc R U . . .
C3 C 1.2176(7) 0.5680(7) 0.1292(6) 0.0099(14) Uani 1 1 d . . . . .
C5 C 0.7372(8) 0.7489(7) 0.0951(6) 0.0119(14) Uani 1 1 d . . . . .
H5 H 0.630415 0.789768 0.083930 0.014 Uiso 1 1 calc R U . . .
C6 C 0.7398(7) 0.9856(7) 0.1051(6) 0.0104(14) Uani 1 1 d . . . . .
C9 C 0.9775(7) 0.7763(7) 0.1146(6) 0.0101(13) Uani 1 1 d . . . . .
H9 H 1.035338 0.835865 0.118695 0.012 Uiso 1 1 calc R U . . .
C11 C 0.8220(7) 0.8334(7) 0.1037(6) 0.0106(14) Uani 1 1 d . . . . .
C12 C 0.7170(8) 0.5059(8) 0.1024(6) 0.0119(14) Uani 1 1 d . . . . .
C13 C 1.0513(8) 0.6339(7) 0.1196(6) 0.0130(15) Uani 1 1 d . . . . .
C14 C 0.7487(8) 0.2102(7) 0.3929(6) 0.0100(14) Uani 1 1 d . . . . .
C15 C 0.9660(7) 0.5447(7) 0.1169(5) 0.0111(14) Uani 1 1 d . . . . .
H15 H 1.014849 0.445040 0.124602 0.013 Uiso 1 1 calc R U . . .
C16 C 0.8078(7) 0.6031(7) 0.1028(5) 0.0074(13) Uani 1 1 d . U . . .
C17 C 0.2668(7) 0.6257(7) 0.3508(5) 0.0089(13) Uani 1 1 d . . . . .

loop_
_atom_site_aniso_label
_atom_site_aniso_U_11
_atom_site_aniso_U_22
_atom_site_aniso_U_33
_atom_site_aniso_U_23
_atom_site_aniso_U_13
_atom_site_aniso_U_12
Pb7 0.01061(15) 0.00530(14) 0.01439(15) -0.00604(11) 0.00164(11) -0.00234(10)
Pb13 0.01049(15) 0.00601(14) 0.01664(16) -0.00721(11) 0.00095(11) -0.00249(10)
O1 0.007(2) 0.014(2) 0.022(2) -0.007(2) 0.0029(19) -0.0070(17)
O2 0.019(3) 0.009(2) 0.029(3) -0.013(2) -0.009(2) 0.002(2)
O3 0.014(3) 0.011(3) 0.026(3) -0.010(2) 0.005(2) 0.000(2)
O4 0.008(2) 0.008(2) 0.031(3) -0.011(2) -0.001(2) -0.0008(18)
O6 0.010(3) 0.018(3) 0.021(3) -0.013(2) 0.006(2) -0.006(2)
O7 0.011(2) 0.007(2) 0.020(3) -0.006(2) 0.002(2) -0.0024(19)
O8 0.015(3) 0.012(2) 0.020(3) -0.008(2) -0.001(2) -0.002(2)
O9 0.012(2) 0.015(2) 0.024(3) -0.009(2) 0.003(2) -0.007(2)
O10 0.017(3) 0.014(3) 0.024(3) -0.016(2) 0.002(2) -0.003(2)
O11 0.011(2) 0.011(2) 0.018(3) -0.008(2) 0.005(2) -0.0064(19)
O12 0.016(3) 0.008(2) 0.013(2) -0.005(2) -0.003(2) -0.0027(19)
O13 0.019(3) 0.005(2) 0.024(3) -0.006(2) 0.003(2) -0.005(2)
C1 0.014(4) 0.011(3) 0.006(3) 0.000(3) 0.004(3) -0.006(3)
C2 0.008(3) 0.006(3) 0.006(3) -0.005(3) 0.001(3) -0.002(2)
C10 0.009(3) 0.007(3) 0.006(3) -0.001(2) 0.002(2) -0.006(2)
C8 0.0063(15) 0.0055(15) 0.0057(15) -0.0027(10) 0.0008(9) -0.0013(10)
C18 0.013(3) 0.010(3) 0.011(3) -0.009(3) 0.004(3) -0.002(3)
C4 0.014(3) 0.009(3) 0.004(3) -0.002(3) 0.004(3) -0.007(3)
C7 0.014(3) 0.012(3) 0.007(3) -0.005(3) 0.001(3) -0.009(3)
C3 0.011(3) 0.011(3) 0.011(3) -0.008(3) 0.007(3) -0.005(3)
C5 0.007(3) 0.015(3) 0.014(4) -0.008(3) 0.000(3) -0.001(3)
C6 0.008(3) 0.007(3) 0.016(4) -0.005(3) 0.006(3) -0.004(3)
C9 0.012(3) 0.009(3) 0.012(3) -0.004(3) 0.002(3) -0.007(3)
C11 0.009(3) 0.011(3) 0.016(4) -0.011(3) 0.004(3) -0.003(3)
C12 0.015(4) 0.018(4) 0.009(3) -0.007(3) 0.008(3) -0.012(3)
C13 0.016(4) 0.007(3) 0.016(4) -0.005(3) 0.007(3) -0.005(3)
C14 0.016(4) 0.006(3) 0.011(3) -0.005(3) 0.007(3) -0.007(3)
C15 0.011(3) 0.012(3) 0.009(3) -0.004(3) 0.002(3) -0.004(3)
C16 0.0077(15) 0.0078(15) 0.0071(15) -0.0030(10) 0.0010(9) -0.0027(10)
C17 0.009(3) 0.015(3) 0.008(3) -0.010(3) 0.001(3) -0.004(3)

loop_
_atom_type_symbol
_atom_type_description
_atom_type_scat_dispersion_real
_atom_type_scat_dispersion_imag
_atom_type_scat_source
C C 0.0033 0.0016 'International Tables Vol C Tables 4.2.6.8 and 6.1.1.4'
H H 0.0000 0.0000 'International Tables Vol C Tables 4.2.6.8 and 6.1.1.4'
O O 0.0106 0.0060 'International Tables Vol C Tables 4.2.6.8 and 6.1.1.4'
Pb Pb -3.3944 10.1111 'International Tables Vol C Tables 4.2.6.8 and 6.1.1.4'

loop_
_geom_angle_atom_site_label_1
_geom_angle_atom_site_label_2
_geom_angle_atom_site_label_3
_geom_angle
_geom_angle_site_symmetry_1
_geom_angle_site_symmetry_3
_geom_angle_publ_flag
O10 Pb7 O8 51.12(16) 1_545 1_545 ?
O10 Pb7 O12 71.74(16) 1_545 . ?
O10 Pb7 O13 80.83(15) 1_545 . ?
O12 Pb7 O8 115.27(15) . 1_545 ?
O12 Pb7 O13 76.37(16) . . ?
O13 Pb7 O8 115.66(15) . 1_545 ?
O2 Pb13 O1 160.71(15) . 1_545 ?
O4 Pb13 O1 49.54(14) 1_545 1_545 ?
O4 Pb13 O2 118.70(15) 1_545 . ?
O4 Pb13 O12 77.33(14) 1_545 . ?
O12 Pb13 O1 125.92(15) . 1_545 ?
O12 Pb13 O2 50.30(15) . . ?
C1 O1 Pb13 89.4(4) . 1_565 ?
C14 O2 Pb13 91.6(4) . . ?
C1 O4 Pb13 98.7(4) . 1_565 ?
C6 O8 Pb7 89.1(4) . 1_565 ?
C6 O10 Pb7 94.8(4) . 1_565 ?
Pb7 O12 Pb13 114.10(17) . . ?
C14 O12 Pb7 130.5(4) . . ?
C14 O12 Pb13 94.5(4) . . ?
C12 O13 Pb7 105.1(4) . . ?
O1 C1 O4 122.3(6) . . ?
O1 C1 C4 119.8(6) . . ?
O4 C1 C4 118.0(6) . . ?
C10 C2 C7 120.0 . . ?
C10 C2 C17 121.3(3) . . ?
C7 C2 C17 118.7(3) . . ?
C2 C10 H10 120.0 . . ?
C8 C10 C2 120.0 . . ?
C8 C10 H10 120.0 . . ?
C10 C8 C18 120.0 . . ?
C10 C8 C14 120.7(3) . . ?
C18 C8 C14 119.2(3) . . ?
C8 C18 H18 120.0 . . ?
C8 C18 C4 120.0 . . ?
C4 C18 H18 120.0 . . ?
C18 C4 C1 119.9(3) . . ?
C7 C4 C1 120.1(3) . . ?
C7 C4 C18 120.0 . . ?
C2 C7 H7 120.0 . . ?
C4 C7 C2 120.0 . . ?
C4 C7 H7 120.0 . . ?
O3 C3 O9 123.6(6) . . ?
O3 C3 C13 123.3(6) . . ?
O9 C3 C13 113.0(6) . . ?
C11 C5 H5 119.8 . . ?
C11 C5 C16 120.4(6) . . ?
C16 C5 H5 119.8 . . ?
O8 C6 O10 124.3(6) . . ?
O8 C6 C11 118.1(6) . . ?
O10 C6 C11 117.6(6) . . ?
C11 C9 H9 119.3 . . ?
C11 C9 C13 121.5(6) . . ?
C13 C9 H9 119.3 . . ?
C5 C11 C6 118.4(6) . . ?
C9 C11 C5 119.7(6) . . ?
C9 C11 C6 121.8(6) . . ?
O6 C12 C16 118.8(6) . . ?
O13 C12 O6 122.4(6) . . ?
O13 C12 C16 118.8(6) . . ?
C9 C13 C3 123.7(6) . . ?
C9 C13 C15 119.3(6) . . ?
C15 C13 C3 117.0(6) . . ?
O2 C14 O12 123.2(6) . . ?
O2 C14 C8 119.8(6) . . ?
O12 C14 C8 117.0(6) . . ?
C13 C15 H15 120.2 . . ?
C13 C15 C16 119.7(6) . . ?
C16 C15 H15 120.2 . . ?
C5 C16 C12 121.2(6) . . ?
C5 C16 C15 119.4(6) . . ?
C15 C16 C12 119.4(6) . . ?
O7 C17 O11 123.4(6) . . ?
O7 C17 C2 121.8(5) . . ?
O11 C17 C2 114.8(5) . . ?

loop_
_geom_bond_atom_site_label_1
_geom_bond_atom_site_label_2
_geom_bond_distance
_geom_bond_site_symmetry_2
_geom_bond_publ_flag
Pb7 O8 2.643(5) 1_545 ?
Pb7 O10 2.503(5) 1_545 ?
Pb7 O12 2.528(5) . ?
Pb7 O13 2.542(5) . ?
Pb13 O1 2.729(5) 1_545 ?
Pb13 O2 2.660(5) . ?
Pb13 O4 2.517(5) 1_545 ?
Pb13 O12 2.569(5) . ?
O1 C1 1.246(9) . ?
O2 C14 1.237(9) . ?
O3 C3 1.218(8) . ?
O4 C1 1.274(8) . ?
O6 C12 1.272(9) . ?
O7 C17 1.223(8) . ?
O8 C6 1.241(9) . ?
O9 C3 1.333(8) . ?
O10 C6 1.275(9) . ?
O11 C17 1.308(8) . ?
O12 C14 1.291(8) . ?
O13 C12 1.269(8) . ?
C1 C4 1.508(7) . ?
C2 C10 1.3900 . ?
C2 C7 1.3900 . ?
C2 C17 1.495(7) . ?
C10 H10 0.9500 . ?
C10 C8 1.3900 . ?
C8 C18 1.3900 . ?
C8 C14 1.506(7) . ?
C18 H18 0.9500 . ?
C18 C4 1.3900 . ?
C4 C7 1.3900 . ?
C7 H7 0.9500 . ?
C3 C13 1.478(10) . ?
C5 H5 0.9500 . ?
C5 C11 1.380(9) . ?
C5 C16 1.402(9) . ?
C6 C11 1.515(9) . ?
C9 H9 0.9500 . ?
C9 C11 1.379(9) . ?
C9 C13 1.386(9) . ?
C12 C16 1.497(9) . ?
C13 C15 1.399(10) . ?
C15 H15 0.9500 . ?
C15 C16 1.404(9) . ?

loop_
_geom_torsion_atom_site_label_1
_geom_torsion_atom_site_label_2
_geom_torsion_atom_site_label_3
_geom_torsion_atom_site_label_4
_geom_torsion
_geom_torsion_site_symmetry_1
_geom_torsion_site_symmetry_2
_geom_torsion_site_symmetry_3
_geom_torsion_site_symmetry_4
_geom_torsion_publ_flag
Pb7 O8 C6 O10 -8.3(6) 1_565 . . . ?
Pb7 O8 C6 C11 171.1(5) 1_565 . . . ?
Pb7 O10 C6 O8 8.8(7) 1_565 . . . ?
Pb7 O10 C6 C11 -170.6(5) 1_565 . . . ?
Pb7 O12 C14 O2 -134.3(6) . . . . ?
Pb7 O12 C14 C8 45.5(7) . . . . ?
Pb7 O13 C12 O6 -9.5(7) . . . . ?
Pb7 O13 C12 C16 170.8(5) . . . . ?
Pb13 O1 C1 O4 -3.0(7) 1_565 . . . ?
Pb13 O1 C1 C4 178.7(5) 1_565 . . . ?
Pb13 O2 C14 O12 6.7(6) . . . . ?
Pb13 O2 C14 C8 -173.0(5) . . . . ?
Pb13 O4 C1 O1 3.2(7) 1_565 . . . ?
Pb13 O4 C1 C4 -178.3(4) 1_565 . . . ?
Pb13 O12 C14 O2 -7.0(7) . . . . ?
Pb13 O12 C14 C8 172.8(4) . . . . ?
O1 C1 C4 C18 3.7(8) . . . . ?
O1 C1 C4 C7 -176.9(5) . . . . ?
O3 C3 C13 C9 169.3(7) . . . . ?
O3 C3 C13 C15 -9.9(10) . . . . ?
O4 C1 C4 C18 -174.8(4) . . . . ?
O4 C1 C4 C7 4.6(7) . . . . ?
O6 C12 C16 C5 8.2(9) . . . . ?
O6 C12 C16 C15 -175.2(6) . . . . ?
O8 C6 C11 C5 -33.8(9) . . . . ?
O8 C6 C11 C9 148.4(7) . . . . ?
O9 C3 C13 C9 -11.9(10) . . . . ?
O9 C3 C13 C15 168.9(6) . . . . ?
O10 C6 C11 C5 145.8(6) . . . . ?
O10 C6 C11 C9 -32.1(9) . . . . ?
O13 C12 C16 C5 -172.1(6) . . . . ?
O13 C12 C16 C15 4.6(9) . . . . ?
C1 C4 C7 C2 -179.4(5) . . . . ?
C2 C10 C8 C18 0.0 . . . . ?
C2 C10 C8 C14 177.6(4) . . . . ?
C10 C2 C7 C4 0.0 . . . . ?
C10 C2 C17 O7 -169.5(5) . . . . ?
C10 C2 C17 O11 11.4(7) . . . . ?
C10 C8 C18 C4 0.0 . . . . ?
C10 C8 C14 O2 -148.8(5) . . . . ?
C10 C8 C14 O12 31.5(7) . . . . ?
C8 C18 C4 C1 179.4(5) . . . . ?
C8 C18 C4 C7 0.0 . . . . ?
C18 C8 C14 O2 28.8(7) . . . . ?
C18 C8 C14 O12 -151.0(4) . . . . ?
C18 C4 C7 C2 0.0 . . . . ?
C7 C2 C10 C8 0.0 . . . . ?
C7 C2 C17 O7 13.6(8) . . . . ?
C7 C2 C17 O11 -165.5(4) . . . . ?
C3 C13 C15 C16 -177.2(6) . . . . ?
C9 C13 C15 C16 3.6(10) . . . . ?
C11 C5 C16 C12 175.3(6) . . . . ?
C11 C5 C16 C15 -1.4(10) . . . . ?
C11 C9 C13 C3 178.9(7) . . . . ?
C11 C9 C13 C15 -1.9(10) . . . . ?
C13 C9 C11 C5 -1.5(10) . . . . ?
C13 C9 C11 C6 176.4(6) . . . . ?
C13 C15 C16 C5 -2.0(10) . . . . ?
C13 C15 C16 C12 -178.7(6) . . . . ?
C14 C8 C18 C4 -177.6(4) . . . . ?
C16 C5 C11 C6 -174.8(6) . . . . ?
C16 C5 C11 C9 3.1(10) . . . . ?
C17 C2 C10 C8 -176.9(4) . . . . ?
C17 C2 C7 C4 176.9(4) . . . . ?

loop_
_smtbx_masks_void_nr
_smtbx_masks_void_average_x
_smtbx_masks_void_average_y
_smtbx_masks_void_average_z
_smtbx_masks_void_volume
_smtbx_masks_void_count_electrons
_smtbx_masks_void_content
1 0.500 0.000 0.500 207.8 73.3 ?
